data_4333455
loop_
_publ_author_name
'Wang, Jun-Jieh'
'Holm, R. H.'

_publ_section_title
;
 Silylation, Sulfidation, and Benzene-1,2-dithiolate Complexation
 Reactions of Oxo- and Oxosulfidomolybdates(VI) and -Tungstates(VI)
;
_journal_issue 26
_journal_name_full 'Inorganic Chemistry'
_journal_page_first 11156
_journal_page_last 11164
_journal_paper_doi 10.1021/ic701294y
_journal_volume 46
_journal_year 2007
_chemical_formula_moiety '(C8 H20 N 1+), (C6 H15 O S3 Si W 1-)'
_chemical_formula_sum 'C14 H35 N O S3 Si W'
_chemical_formula_weight 541.55
_chemical_name_systematic
; 
 ? 
;
_space_group_IT_number 14
_symmetry_cell_setting monoclinic
_symmetry_Int_Tables_number 14
_symmetry_space_group_name_Hall '-P 2ybc'
_symmetry_space_group_name_H-M 'P 1 21/c 1'
_atom_sites_solution_hydrogens geom
_atom_sites_solution_primary direct
_atom_sites_solution_secondary difmap
_audit_creation_method SHELXL-97
_cell_angle_alpha 90.00
_cell_angle_beta 110.59(3)
_cell_angle_gamma 90.00
_cell_formula_units_Z 4
_cell_length_a 18.678(4)
_cell_length_b 8.1799(16)
_cell_length_c 16.724(3)
_cell_measurement_temperature 193(2)
_cell_volume 2391.9(9)
_computing_cell_refinement 'SMART (Bruker, 2001)'
_computing_data_collection 'SMART (Bruker, 2001)'
_computing_data_reduction 'SAINT (Bruker, 2003)'
_computing_molecular_graphics 'SHELXTL (Bruker, 2000)'
_computing_publication_material 'SHELXTL (Bruker, 2000)'
_computing_structure_refinement 'SHELXL-97 (Sheldrick, 1997)'
_computing_structure_solution 'SHELXS-97 (Sheldrick, 1990)'
_diffrn_ambient_temperature 193(2)
_diffrn_measured_fraction_theta_full 0.998
_diffrn_measured_fraction_theta_max 0.998
_diffrn_measurement_device_type 'Bruker Smart APEX CCD'
_diffrn_measurement_method '\w scans, 0.3\% rotations'
_diffrn_radiation_monochromator graphite
_diffrn_radiation_source 'normal-focus sealed tube'
_diffrn_radiation_type MoK\a
_diffrn_radiation_wavelength 0.71073
_diffrn_reflns_av_R_equivalents 0.0278
_diffrn_reflns_av_sigmaI/netI 0.0314
_diffrn_reflns_limit_h_max 24
_diffrn_reflns_limit_h_min -24
_diffrn_reflns_limit_k_max 10
_diffrn_reflns_limit_k_min -5
_diffrn_reflns_limit_l_max 21
_diffrn_reflns_limit_l_min -21
_diffrn_reflns_number 16762
_diffrn_reflns_theta_full 27.89
_diffrn_reflns_theta_max 27.89
_diffrn_reflns_theta_min 1.16
_diffrn_standards_decay_% 0
_exptl_absorpt_coefficient_mu 5.141
_exptl_absorpt_correction_T_max 0.5127
_exptl_absorpt_correction_T_min 0.3077
_exptl_absorpt_correction_type multi-scan
_exptl_absorpt_process_details 'SADABS (Sheldrick, 2002)'
_exptl_crystal_colour yellow
_exptl_crystal_density_diffrn 1.504
_exptl_crystal_density_method 'not measured'
_exptl_crystal_description plate
_exptl_crystal_F_000 1080
_exptl_crystal_size_max 0.30
_exptl_crystal_size_mid 0.25
_exptl_crystal_size_min 0.15
_refine_diff_density_max 1.715
_refine_diff_density_min -0.494
_refine_diff_density_rms 0.141
_refine_ls_extinction_method none
_refine_ls_goodness_of_fit_ref 1.176
_refine_ls_hydrogen_treatment constr
_refine_ls_matrix_type full
_refine_ls_number_parameters 199
_refine_ls_number_reflns 5710
_refine_ls_number_restraints 0
_refine_ls_restrained_S_all 1.176
_refine_ls_R_factor_all 0.0429
_refine_ls_R_factor_gt 0.0322
_refine_ls_shift/su_max 0.001
_refine_ls_shift/su_mean 0.000
_refine_ls_structure_factor_coef Fsqd
_refine_ls_weighting_details 'calc w=1/[\s^2^(Fo^2^)+(0.0463P)^2^+0.9856P] where P=(Fo^2^+2Fc^2^)/3'
_refine_ls_weighting_scheme calc
_refine_ls_wR_factor_gt 0.0836
_refine_ls_wR_factor_ref 0.0942
_reflns_number_gt 4746
_reflns_number_total 5710
_reflns_threshold_expression I>2\s(I)
_cod_data_source_file ic701294ysup7.cif
_cod_data_source_block 5c
_cod_depositor_comments
;
The following automatic conversions were performed:

'_symmetry_cell_setting' value 'Monoclinic' changed to 'monoclinic'
according to /home/saulius/struct/CIF-dictionaries/cif_core.dic
dictionary named 'cif_core.dic' version 2.4.2 from 2011-04-26.

Automatic conversion script
Id: cif_fix_values 1891 2012-01-12 08:04:46Z andrius 
;
_cod_original_cell_volume 2392.0(8)
_cod_original_sg_symbol_H-M 'P 21/c'
_cod_database_code 4333455

loop_
_symmetry_equiv_pos_as_xyz
'x, y, z'
'-x, y+1/2, -z+1/2'
'-x, -y, -z'
'x, -y-1/2, z-1/2'

loop_
_atom_site_label
_atom_site_type_symbol
_atom_site_fract_x
_atom_site_fract_y
_atom_site_fract_z
_atom_site_U_iso_or_equiv
_atom_site_adp_type
_atom_site_occupancy
_atom_site_symmetry_multiplicity
_atom_site_calc_flag
_atom_site_refinement_flags
W1 W 0.196150(10) 0.82891(2) 0.463328(12) 0.03778(8) Uani 1 1 d .
S1 S 0.20550(9) 1.09112(17) 0.45959(8) 0.0582(4) Uani 1 1 d .
S2 S 0.14918(9) 0.73597(18) 0.33475(9) 0.0559(3) Uani 1 1 d .
S3 S 0.12166(8) 0.76503(17) 0.53176(9) 0.0508(3) Uani 1 1 d .
O1 O 0.2917(2) 0.7375(6) 0.5200(3) 0.0626(11) Uani 1 1 d .
Si1 Si 0.37910(9) 0.6847(2) 0.53156(12) 0.0592(4) Uani 1 1 d .
C1 C 0.3962(5) 0.7294(16) 0.4309(6) 0.118(4) Uani 1 1 d .
H1A H 0.3589 0.8104 0.3976 0.178 Uiso 1 1 calc R
H1B H 0.3906 0.6287 0.3975 0.178 Uiso 1 1 calc R
H1C H 0.4480 0.7726 0.4443 0.178 Uiso 1 1 calc R
C2 C 0.3871(5) 0.4616(10) 0.5541(8) 0.127(4) Uani 1 1 d .
H2A H 0.3440 0.4047 0.5121 0.190 Uiso 1 1 calc R
H2B H 0.3863 0.4418 0.6116 0.190 Uiso 1 1 calc R
H2C H 0.4352 0.4206 0.5506 0.190 Uiso 1 1 calc R
C3 C 0.4442(3) 0.8046(9) 0.6230(5) 0.0702(18) Uani 1 1 d .
C4 C 0.4331(5) 0.9905(9) 0.5995(6) 0.096(3) Uani 1 1 d .
H4A H 0.4421 1.0095 0.5460 0.144 Uiso 1 1 calc R
H4B H 0.4695 1.0550 0.6453 0.144 Uiso 1 1 calc R
H4C H 0.3808 1.0232 0.5926 0.144 Uiso 1 1 calc R
C5 C 0.4216(5) 0.7806(12) 0.7017(5) 0.095(2) Uani 1 1 d .
H5A H 0.4541 0.8491 0.7485 0.142 Uiso 1 1 calc R
H5B H 0.4283 0.6655 0.7191 0.142 Uiso 1 1 calc R
H5C H 0.3680 0.8118 0.6879 0.142 Uiso 1 1 calc R
C6 C 0.5270(4) 0.7598(13) 0.6426(6) 0.103(3) Uani 1 1 d .
H6A H 0.5347 0.6440 0.6584 0.155 Uiso 1 1 calc R
H6B H 0.5594 0.8269 0.6902 0.155 Uiso 1 1 calc R
H6C H 0.5408 0.7795 0.5921 0.155 Uiso 1 1 calc R
N1 N 0.1361(2) 0.2675(5) 0.6808(2) 0.0404(9) Uani 1 1 d .
C11 C 0.0852(3) 0.1548(6) 0.6121(3) 0.0441(11) Uani 1 1 d .
H11A H 0.0510 0.2231 0.5654 0.053 Uiso 1 1 calc R
H11B H 0.1180 0.0909 0.5883 0.053 Uiso 1 1 calc R
C12 C 0.0367(3) 0.0375(7) 0.6398(4) 0.0528(13) Uani 1 1 d .
H12A H 0.0066 0.0979 0.6676 0.079 Uiso 1 1 calc R
H12B H 0.0696 -0.0417 0.6800 0.079 Uiso 1 1 calc R
H12C H 0.0022 -0.0204 0.5897 0.079 Uiso 1 1 calc R
C13 C 0.0886(3) 0.3729(7) 0.7184(4) 0.0515(13) Uani 1 1 d .
H13A H 0.0613 0.3001 0.7453 0.062 Uiso 1 1 calc R
H13B H 0.1238 0.4419 0.7640 0.062 Uiso 1 1 calc R
C14 C 0.0310(3) 0.4820(7) 0.6559(4) 0.0562(13) Uani 1 1 d .
H14A H -0.0026 0.4162 0.6085 0.084 Uiso 1 1 calc R
H14B H 0.0576 0.5637 0.6337 0.084 Uiso 1 1 calc R
H14C H 0.0003 0.5375 0.6847 0.084 Uiso 1 1 calc R
C15 C 0.1804(3) 0.3711(7) 0.6386(4) 0.0501(12) Uani 1 1 d .
H15A H 0.2074 0.2974 0.6117 0.060 Uiso 1 1 calc R
H15B H 0.1435 0.4365 0.5926 0.060 Uiso 1 1 calc R
C16 C 0.2383(4) 0.4858(8) 0.6986(5) 0.0691(17) Uani 1 1 d .
H16A H 0.2795 0.4220 0.7393 0.104 Uiso 1 1 calc R
H16B H 0.2132 0.5526 0.7297 0.104 Uiso 1 1 calc R
H16C H 0.2597 0.5572 0.6655 0.104 Uiso 1 1 calc R
C17 C 0.1904(4) 0.1684(7) 0.7538(3) 0.0547(14) Uani 1 1 d .
H17A H 0.2212 0.2449 0.7986 0.066 Uiso 1 1 calc R
H17B H 0.1597 0.1008 0.7789 0.066 Uiso 1 1 calc R
C18 C 0.2443(4) 0.0573(8) 0.7296(4) 0.0695(17) Uani 1 1 d .
H18A H 0.2771 0.1232 0.7075 0.104 Uiso 1 1 calc R
H18B H 0.2147 -0.0197 0.6856 0.104 Uiso 1 1 calc R
H18C H 0.2762 -0.0034 0.7801 0.104 Uiso 1 1 calc R

loop_
_atom_site_aniso_label
_atom_site_aniso_U_11
_atom_site_aniso_U_22
_atom_site_aniso_U_33
_atom_site_aniso_U_23
_atom_site_aniso_U_13
_atom_site_aniso_U_12
W1 0.03797(12) 0.03473(11) 0.03948(12) -0.00051(8) 0.01216(8) 0.00095(8)
S1 0.0897(11) 0.0362(7) 0.0522(8) -0.0035(6) 0.0294(7) -0.0113(7)
S2 0.0747(10) 0.0455(7) 0.0465(7) -0.0113(6) 0.0199(7) -0.0051(7)
S3 0.0567(8) 0.0449(7) 0.0563(7) 0.0059(6) 0.0265(6) 0.0005(6)
O1 0.038(2) 0.067(3) 0.075(3) 0.002(2) 0.0101(18) 0.0057(18)
Si1 0.0396(8) 0.0624(10) 0.0731(11) -0.0134(8) 0.0166(7) 0.0010(7)
C1 0.090(6) 0.196(10) 0.086(6) -0.048(6) 0.051(5) -0.057(7)
C2 0.082(6) 0.061(5) 0.214(12) -0.023(6) 0.022(7) 0.017(4)
C3 0.037(3) 0.090(5) 0.072(4) 0.005(3) 0.004(3) 0.003(3)
C4 0.089(6) 0.072(5) 0.111(6) -0.013(4) 0.015(5) -0.024(4)
C5 0.092(6) 0.120(7) 0.062(4) 0.006(4) 0.015(4) 0.009(5)
C6 0.045(4) 0.126(7) 0.120(7) -0.018(6) 0.004(4) -0.002(4)
N1 0.046(2) 0.038(2) 0.040(2) 0.0023(17) 0.0195(17) 0.0030(18)
C11 0.046(3) 0.046(3) 0.039(2) -0.001(2) 0.014(2) 0.005(2)
C12 0.053(3) 0.046(3) 0.058(3) -0.001(2) 0.017(2) -0.001(2)
C13 0.065(3) 0.045(3) 0.052(3) -0.012(2) 0.030(3) -0.004(3)
C14 0.056(3) 0.046(3) 0.074(4) -0.004(3) 0.033(3) 0.004(3)
C15 0.054(3) 0.051(3) 0.054(3) 0.005(2) 0.030(3) 0.002(2)
C16 0.059(4) 0.059(4) 0.089(5) -0.002(3) 0.026(3) -0.012(3)
C17 0.063(3) 0.052(3) 0.040(3) 0.007(2) 0.007(2) 0.002(3)
C18 0.062(4) 0.065(4) 0.071(4) 0.013(3) 0.010(3) 0.019(3)

loop_
_atom_type_symbol
_atom_type_description
_atom_type_scat_dispersion_real
_atom_type_scat_dispersion_imag
_atom_type_scat_source
C C 0.0033 0.0016 'International Tables Vol C Tables 4.2.6.8 and 6.1.1.4'
H H 0.0000 0.0000 'International Tables Vol C Tables 4.2.6.8 and 6.1.1.4'
N N 0.0061 0.0033 'International Tables Vol C Tables 4.2.6.8 and 6.1.1.4'
O O 0.0106 0.0060 'International Tables Vol C Tables 4.2.6.8 and 6.1.1.4'
Si Si 0.0817 0.0704 'International Tables Vol C Tables 4.2.6.8 and 6.1.1.4'
S S 0.1246 0.1234 'International Tables Vol C Tables 4.2.6.8 and 6.1.1.4'
W W -0.8490 6.8722 'International Tables Vol C Tables 4.2.6.8 and 6.1.1.4'

loop_
_geom_angle_atom_site_label_1
_geom_angle_atom_site_label_2
_geom_angle_atom_site_label_3
_geom_angle
O1 W1 S3 108.37(14)
O1 W1 S1 110.03(15)
S3 W1 S1 109.33(6)
O1 W1 S2 110.36(14)
S3 W1 S2 109.40(6)
S1 W1 S2 109.33(5)
Si1 O1 W1 155.2(3)
O1 Si1 C1 108.9(4)
O1 Si1 C2 106.8(4)
C1 Si1 C2 110.5(5)
O1 Si1 C3 107.1(3)
C1 Si1 C3 111.7(4)
C2 Si1 C3 111.6(4)
C6 C3 C5 110.7(6)
C6 C3 C4 109.0(7)
C5 C3 C4 106.8(7)
C6 C3 Si1 111.9(6)
C5 C3 Si1 109.9(5)
C4 C3 Si1 108.3(5)
C17 N1 C11 110.4(4)
C17 N1 C15 110.7(4)
C11 N1 C15 106.6(4)
C17 N1 C13 107.0(4)
C11 N1 C13 110.8(4)
C15 N1 C13 111.5(4)
C12 C11 N1 116.2(4)
C14 C13 N1 115.4(4)
C16 C15 N1 114.6(5)
C18 C17 N1 115.1(5)

loop_
_geom_bond_atom_site_label_1
_geom_bond_atom_site_label_2
_geom_bond_distance
W1 O1 1.858(4)
W1 S3 2.1539(14)
W1 S1 2.1546(15)
W1 S2 2.1551(14)
O1 Si1 1.634(4)
Si1 C1 1.858(8)
Si1 C2 1.859(8)
Si1 C3 1.863(7)
C3 C6 1.510(9)
C3 C5 1.529(10)
C3 C4 1.566(10)
N1 C17 1.517(6)
N1 C11 1.519(6)
N1 C15 1.520(6)
N1 C13 1.522(6)
C11 C12 1.500(7)
C13 C14 1.503(8)
C15 C16 1.514(8)
C17 C18 1.514(8)

loop_
_geom_torsion_atom_site_label_1
_geom_torsion_atom_site_label_2
_geom_torsion_atom_site_label_3
_geom_torsion_atom_site_label_4
_geom_torsion
S3 W1 O1 Si1 170.1(7)
S1 W1 O1 Si1 -70.5(7)
S2 W1 O1 Si1 50.3(7)
W1 O1 Si1 C1 -5.6(9)
W1 O1 Si1 C2 -125.0(8)
W1 O1 Si1 C3 115.4(7)
O1 Si1 C3 C6 177.2(6)
C1 Si1 C3 C6 -63.6(8)
C2 Si1 C3 C6 60.7(7)
O1 Si1 C3 C5 53.7(6)
C1 Si1 C3 C5 172.9(6)
C2 Si1 C3 C5 -62.8(7)
O1 Si1 C3 C4 -62.6(6)
C1 Si1 C3 C4 56.6(7)
C2 Si1 C3 C4 -179.2(6)
C17 N1 C11 C12 58.6(6)
C15 N1 C11 C12 178.9(4)
C13 N1 C11 C12 -59.7(5)
C17 N1 C13 C14 179.7(5)
C11 N1 C13 C14 -60.0(6)
C15 N1 C13 C14 58.6(6)
C17 N1 C15 C16 -56.6(6)
C11 N1 C15 C16 -176.7(5)
C13 N1 C15 C16 62.3(6)
C11 N1 C17 C18 60.7(6)
C15 N1 C17 C18 -57.0(6)
C13 N1 C17 C18 -178.7(5)
